data_4001982
loop_
_publ_author_name
'Mueller, Tim'
'Hautier, Geoffroy'
'Jain, Anubhav'
'Ceder, Gerbrand'

_publ_section_title
;
 Evaluation of Tavorite-Structured Cathode Materials for Lithium-Ion
 Batteries Using High-Throughput Computing
;
_journal_issue 17
_journal_name_full 'Chemistry of Materials'
_journal_page_first 3854
_journal_paper_doi 10.1021/cm200753g
_journal_volume 23
_journal_year 2011
_chemical_formula_sum 'F2 Fe2 Li4 O8 P2'
_space_group_IT_number 1
_symmetry_Int_Tables_number 1
_symmetry_space_group_name_Hall 'P 1'
_symmetry_space_group_name_H-M 'P 1'
_cell_angle_alpha 108.60641
_cell_angle_beta 95.88974
_cell_angle_gamma 107.39188
_cell_formula_units_Z 1
_cell_length_a 5.45338
_cell_length_b 7.51205
_cell_length_c 5.33977
_cell_volume 193.039
_cod_data_source_file cm200753g_si_001.cif
_cod_data_source_block
;
;
_cod_original_cell_volume 193.03926
_cod_original_sg_symbol_H-M P1
_cod_original_formula_sum ' F2.000    Fe2.000    Li4.000     O8.000     P2.000    '
_cod_database_code 4001982

loop_
_symmetry_equiv_pos_site_id
_symmetry_equiv_pos_as_xyz
1 'x, y, z'

loop_
_atom_site_label
_atom_site_type_symbol
_atom_site_symmetry_multiplicity
_atom_site_Wyckoff_symbol
_atom_site_fract_x
_atom_site_fract_y
_atom_site_fract_z
_atom_site_B_iso_or_equiv
_atom_site_occupancy
1 F 1 a -0.89171 -0.26468 0.82970 0.0 1.000000000000000
2 F 1 a -0.10752 -0.73232 0.18037 0.0 1.000000000000000
3 Fe 1 a -0.99868 -0.00823 0.98778 0.0 1.000000000000000
4 Fe 1 a -0.00157 -0.49174 0.99646 0.0 1.000000000000000
5 Li 1 a -0.91903 -0.46876 0.50169 0.0 1.000000000000000
6 Li 1 a -0.54676 -0.10386 0.83505 0.0 1.000000000000000
7 Li 1 a -0.43472 -0.68054 0.23784 0.0 1.000000000000000
8 Li 1 a -0.16783 -0.85123 0.47638 0.0 1.000000000000000
9 O 1 a -0.80386 -0.62306 0.71349 0.0 1.000000000000000
10 O 1 a -0.66549 -0.36169 0.31276 0.0 1.000000000000000
11 O 1 a -0.75764 -0.91544 0.36206 0.0 1.000000000000000
12 O 1 a -0.64831 -0.86330 0.86891 0.0 1.000000000000000
13 O 1 a -0.25679 -0.08275 0.62266 0.0 1.000000000000000
14 O 1 a -0.33708 -0.13248 0.13453 0.0 1.000000000000000
15 O 1 a -0.34512 -0.65109 0.66110 0.0 1.000000000000000
16 O 1 a -0.22826 -0.40258 0.27218 0.0 1.000000000000000
17 P 1 a -0.63932 -0.76288 0.65458 0.0 1.000000000000000
18 P 1 a -0.37183 -0.24824 0.33021 0.0 1.000000000000000

loop_
_atom_type_symbol
_atom_type_oxidation_number
F -1.0
Fe 2.0
Li 1.0
O -2.0
P 5.0
